data_4027770
loop_
_publ_author_name
'Mei-Jin Zhong'
'Xiang-Chuan Wang'
'Hai-Tao Zhu'
'Jie Hu'
'Lei Liu'
'Xue-Yuan Liu'
'Yong-Min Liang'

_publ_contact_author_name
;
;
_publ_section_title
;
 Synthesis of Tetrasubstituted Cyclopentadienes via Palladium-Catalyzed
 Reaction of (Z)-2-En-4-yn Acetates and N-Methyl Indoles
;
_journal_name_full 'Journal of Organic Chemistry'
_journal_page_first 10955
_journal_page_last 10961
_journal_paper_doi 10.1021/jo3021055
_journal_volume 77
_journal_year 2012
_chemical_formula_moiety 'C33 H26 N'
_chemical_formula_sum 'C33 H26 N'
_chemical_formula_weight 436.55
_chemical_name_systematic
;
 ? 
;
_space_group_crystal_system triclinic
_space_group_IT_number 2
_space_group_name_Hall '-P 1'
_space_group_name_H-M_alt 'P -1'
_symmetry_space_group_name_Hall '-P 1'
_symmetry_space_group_name_H-M 'P -1'
_atom_sites_solution_hydrogens geom
_atom_sites_solution_primary iterative
_atom_sites_solution_secondary difmap
_audit_creation_date 2012-11-01
_audit_creation_method
;
  Olex2 1.2
  (compiled 2012.05.09 svn.r2324, GUI svn.r4230)
;
_cell_angle_alpha 69.317(5)
_cell_angle_beta 81.261(4)
_cell_angle_gamma 88.310(4)
_cell_formula_units_Z 2
_cell_length_a 10.1773(5)
_cell_length_b 10.6007(6)
_cell_length_c 11.9185(6)
_cell_measurement_reflns_used 4406
_cell_measurement_temperature 100.00(10)
_cell_measurement_theta_max 72.5292
_cell_measurement_theta_min 4.0075
_cell_volume 1188.60(12)
_computing_cell_refinement
;
CrysAlisPro, Agilent Technologies,
Version 1.171.36.20 (release 27-06-2012 CrysAlis171 .NET)
(compiled Jul 11 2012,15:38:31)
;
_computing_data_collection
;
CrysAlisPro, Agilent Technologies,
Version 1.171.36.20 (release 27-06-2012 CrysAlis171 .NET)
(compiled Jul 11 2012,15:38:31)
;
_computing_data_reduction
;
CrysAlisPro, Agilent Technologies,
Version 1.171.36.20 (release 27-06-2012 CrysAlis171 .NET)
(compiled Jul 11 2012,15:38:31)
;
_computing_molecular_graphics
;
O. V. Dolomanov, L. J. Bourhis, R. J. Gildea, J. A. K. Howard and H. Puschmann,
OLEX2: a complete structure solution, refinement and analysis program.
J. Appl. Cryst. (2009). 42, 339-341.
;
_computing_publication_material
;
O. V. Dolomanov, L. J. Bourhis, R. J. Gildea, J. A. K. Howard and H. Puschmann,
OLEX2: a complete structure solution, refinement and analysis program.
J. Appl. Cryst. (2009). 42, 339-341.
;
_computing_structure_refinement
;
SHELXL, G.M. Sheldrick, Acta Cryst.
(2008). A64, 112-122
;
_computing_structure_solution 'J. Appl. Cryst. (2007) 40, 786-790'
_diffrn_ambient_temperature 100.00(10)
_diffrn_detector_area_resol_mean 16.0733
_diffrn_measured_fraction_theta_full 0.9629
_diffrn_measured_fraction_theta_max 0.9691
_diffrn_measurement_details
;
  1 omega  -78.00  -37.00   1.0000    1.0000
omega____ theta____ kappa____ phi______ frames
    -        0.0000  178.0000  -60.0000 41

  2 omega  -24.00   40.00   1.0000    1.0000
omega____ theta____ kappa____ phi______ frames
    -        0.0000   57.0000   30.0000 64

  3 omega   43.00   69.00   1.0000    1.0000
omega____ theta____ kappa____ phi______ frames
    -        0.0000   57.0000 -120.0000 26

  4 omega  -78.00  -34.00   1.0000    1.0000
omega____ theta____ kappa____ phi______ frames
    -        0.0000  178.0000  120.0000 44

  5 omega  -43.00   10.00   1.0000    1.0000
omega____ theta____ kappa____ phi______ frames
    -        0.0000  109.0000   56.0000 53

  6 omega -133.00   16.00   1.0000    2.0000
omega____ theta____ kappa____ phi______ frames
    -      -58.0000    0.0000    0.0000 149

  7 omega  -73.00   -9.00   1.0000    2.0000
omega____ theta____ kappa____ phi______ frames
    -      -58.0000   57.0000   30.0000 64

  8 omega   23.00  112.00   1.0000    2.0000
omega____ theta____ kappa____ phi______ frames
    -       58.0000 -125.0000  -30.0000 89

  9 omega -107.00  -79.00   1.0000    4.0000
omega____ theta____ kappa____ phi______ frames
    -      -64.5000 -111.0000 -150.0000 28

 10 omega  -90.00    4.00   1.0000    4.0000
omega____ theta____ kappa____ phi______ frames
    -      -64.5000   63.0000 -120.0000 94

 11 omega  -89.00  -18.00   1.0000    4.0000
omega____ theta____ kappa____ phi______ frames
    -      -64.5000   63.0000  120.0000 71

 12 omega  -39.00   -8.00   1.0000    4.0000
omega____ theta____ kappa____ phi______ frames
    -      -64.5000   38.0000 -150.0000 31

 13 omega  -60.00  -31.00   1.0000    4.0000
omega____ theta____ kappa____ phi______ frames
    -      -64.5000   50.0000 -180.0000 29

 14 omega   87.00  123.00   1.0000    4.0000
omega____ theta____ kappa____ phi______ frames
    -      116.0000  -77.0000 -180.0000 36

 15 omega   46.00   72.00   1.0000    4.0000
omega____ theta____ kappa____ phi______ frames
    -      116.0000  -77.0000 -180.0000 26

 16 omega  130.00  166.00   1.0000    4.0000
omega____ theta____ kappa____ phi______ frames
    -      116.0000   50.0000  -90.0000 36

 17 omega   61.00  115.00   1.0000    4.0000
omega____ theta____ kappa____ phi______ frames
    -      116.0000 -111.0000   30.0000 54

 18 omega   79.00  140.00   1.0000    4.0000
omega____ theta____ kappa____ phi______ frames
    -      116.0000  -63.0000 -180.0000 61

 19 omega   97.00  126.00   1.0000    4.0000
omega____ theta____ kappa____ phi______ frames
    -      116.0000   50.0000  -90.0000 29

 20 omega   46.00   95.00   1.0000    4.0000
omega____ theta____ kappa____ phi______ frames
    -      116.0000  -50.0000    0.0000 49

 21 omega  112.00  171.00   1.0000    4.0000
omega____ theta____ kappa____ phi______ frames
    -      116.0000  111.0000  -90.0000 59

 22 omega   91.00  116.00   1.0000    4.0000
omega____ theta____ kappa____ phi______ frames
    -      116.0000 -111.0000   90.0000 25

 23 omega   50.00   79.00   1.0000    4.0000
omega____ theta____ kappa____ phi______ frames
    -      116.0000  -25.0000  150.0000 29

 24 omega   44.00   94.00   1.0000    4.0000
omega____ theta____ kappa____ phi______ frames
    -      116.0000  -91.0000  -30.0000 50

 25 omega  107.00  175.00   1.0000    4.0000
omega____ theta____ kappa____ phi______ frames
    -      116.0000  111.0000  -30.0000 68

 26 omega   43.00   85.00   1.0000    4.0000
omega____ theta____ kappa____ phi______ frames
    -      116.0000  -25.0000    0.0000 42

 27 omega   43.00   68.00   1.0000    4.0000
omega____ theta____ kappa____ phi______ frames
    -      116.0000 -111.0000   60.0000 25

 28 omega   52.00   78.00   1.0000    4.0000
omega____ theta____ kappa____ phi______ frames
    -      116.0000  -77.0000  -30.0000 26

 29 omega   77.00  116.00   1.0000    4.0000
omega____ theta____ kappa____ phi______ frames
    -      116.0000 -111.0000 -120.0000 39

 30 omega  129.00  177.00   1.0000    4.0000
omega____ theta____ kappa____ phi______ frames
    -      116.0000   50.0000 -120.0000 48

 31 omega   60.00  109.00   1.0000    4.0000
omega____ theta____ kappa____ phi______ frames
    -      116.0000 -111.0000  150.0000 49

 32 omega   50.00   81.00   1.0000    4.0000
omega____ theta____ kappa____ phi______ frames
    -      116.0000  -38.0000   60.0000 31

 33 omega   91.00  117.00   1.0000    4.0000
omega____ theta____ kappa____ phi______ frames
    -      116.0000   63.0000   60.0000 26

 34 omega   52.00   87.00   1.0000    4.0000
omega____ theta____ kappa____ phi______ frames
    -      116.0000  -50.0000 -180.0000 35

 35 omega   44.00   73.00   1.0000    4.0000
omega____ theta____ kappa____ phi______ frames
    -      116.0000  -91.0000 -180.0000 29

 36 omega   97.00  174.00   1.0000    4.0000
omega____ theta____ kappa____ phi______ frames
    -      116.0000   38.0000  -30.0000 77

 37 omega  144.00  178.00   1.0000    4.0000
omega____ theta____ kappa____ phi______ frames
    -      116.0000   63.0000   60.0000 34

 38 omega   66.00   92.00   1.0000    4.0000
omega____ theta____ kappa____ phi______ frames
    -      116.0000  178.0000   60.0000 26

 39 omega   49.00   80.00   1.0000    4.0000
omega____ theta____ kappa____ phi______ frames
    -      116.0000  -63.0000    0.0000 31

 40 omega   93.00  148.00   1.0000    4.0000
omega____ theta____ kappa____ phi______ frames
    -      116.0000  -77.0000  -30.0000 55

 41 omega   96.00  172.00   1.0000    4.0000
omega____ theta____ kappa____ phi______ frames
    -      116.0000   50.0000   30.0000 76

 42 omega   81.00  116.00   1.0000    4.0000
omega____ theta____ kappa____ phi______ frames
    -      116.0000 -111.0000 -150.0000 35

 43 omega   44.00   70.00   1.0000    4.0000
omega____ theta____ kappa____ phi______ frames
    -      116.0000  -25.0000  -60.0000 26

 44 omega   59.00   90.00   1.0000    4.0000
omega____ theta____ kappa____ phi______ frames
    -      116.0000  -38.0000  -90.0000 31

 45 omega  105.00  130.00   1.0000    4.0000
omega____ theta____ kappa____ phi______ frames
    -      116.0000  -77.0000    0.0000 25

 46 omega  103.00  129.00   1.0000    4.0000
omega____ theta____ kappa____ phi______ frames
    -      116.0000  -91.0000 -150.0000 26

 47 omega  108.00  148.00   1.0000    4.0000
omega____ theta____ kappa____ phi______ frames
    -      116.0000  111.0000  -60.0000 40
;
_diffrn_measurement_device_type 'SuperNova, Dual, Cu at zero, Eos'
_diffrn_measurement_method '\w scans'
_diffrn_orient_matrix_UB_11 0.0494312000
_diffrn_orient_matrix_UB_12 0.0795891000
_diffrn_orient_matrix_UB_13 -0.1349805000
_diffrn_orient_matrix_UB_21 -0.0370600000
_diffrn_orient_matrix_UB_22 0.1329637000
_diffrn_orient_matrix_UB_23 0.0205459000
_diffrn_orient_matrix_UB_31 0.1401936000
_diffrn_orient_matrix_UB_32 0.0115261000
_diffrn_orient_matrix_UB_33 0.0299101000
_diffrn_radiation_monochromator mirror
_diffrn_radiation_type 'Cu K\a'
_diffrn_radiation_wavelength 1.5418
_diffrn_reflns_av_R_equivalents 0.0211
_diffrn_reflns_av_unetI/netI 0.0282
_diffrn_reflns_limit_h_max 12
_diffrn_reflns_limit_h_min -9
_diffrn_reflns_limit_k_max 13
_diffrn_reflns_limit_k_min -12
_diffrn_reflns_limit_l_max 14
_diffrn_reflns_limit_l_min -14
_diffrn_reflns_number 9794
_diffrn_reflns_theta_full 72.68
_diffrn_reflns_theta_max 72.68
_diffrn_reflns_theta_min 4.01
_diffrn_source 'SuperNova (Cu) x-ray Source'
_exptl_absorpt_coefficient_mu 0.531
_exptl_absorpt_correction_T_max 1.00000
_exptl_absorpt_correction_T_min 0.89271
_exptl_absorpt_correction_type multi-scan
_exptl_absorpt_process_details
;
CrysAlisPro, Agilent Technologies,
Version 1.171.36.20 (release 27-06-2012 CrysAlis171 .NET)
(compiled Jul 11 2012,15:38:31)
empirical absorption correction using spherical harmonics,
 implemented in SCALE3 ABSPACK scaling algorithm.
;
_exptl_crystal_colour 'clear light yellow'
_exptl_crystal_density_diffrn 1.220
_exptl_crystal_description block
_exptl_crystal_F_000 462
_exptl_crystal_size_max 0.3
_exptl_crystal_size_mid 0.27
_exptl_crystal_size_min 0.25
_refine_diff_density_max 0.715
_refine_diff_density_min -0.629
_refine_diff_density_rms 0.046
_refine_ls_extinction_method none
_refine_ls_goodness_of_fit_ref 1.057
_refine_ls_hydrogen_treatment constr
_refine_ls_matrix_type full
_refine_ls_number_parameters 309
_refine_ls_number_reflns 4673
_refine_ls_number_restraints 0
_refine_ls_restrained_S_all 1.057
_refine_ls_R_factor_all 0.0545
_refine_ls_R_factor_gt 0.0487
_refine_ls_shift/su_max 0.000
_refine_ls_shift/su_mean 0.000
_refine_ls_structure_factor_coef Fsqd
_refine_ls_weighting_details 'calc w=1/[\s^2^(Fo^2^)+(0.0711P)^2^+0.4992P] where P=(Fo^2^+2Fc^2^)/3'
_refine_ls_weighting_scheme calc
_refine_ls_wR_factor_gt 0.1317
_refine_ls_wR_factor_ref 0.1386
_reflns_number_gt 4123
_reflns_number_total 4673
_reflns_threshold_expression >2sigma(I)
_cod_data_source_file jo3021055_si_002.cif
_cod_data_source_block zhongmeijin1031
_cod_original_cell_volume 1188.59(11)
_cod_database_code 4027770
_reflns_odcompleteness_completeness 96.29
_reflns_odcompleteness_iscentric 1
_reflns_odcompleteness_theta 74.33
_olex2_refinement_description
;
1. Fixed Uiso
 At 1.2 times of:
  H5 of C5, H8 of C8, H12 of C12, H2 of C2, H3 of C3, H4 of C4, H30 of C30,
  H27 of C27, H31 of C31, H25 of C25, H28 of C28, H15 of C15, H16 of C16, H17
  of C17, H18 of C18, H19 of C19, H21 of C21, H22 of C22, H23 of C23, H24 of C24
 At 1.5 times of:
  {H32A,H32B,H32C} of C32, {H33A,H33B,H33C} of C33
2.a Aromatic/amide H refined with riding coordinates:
 C2(H2), C3(H3), C4(H4), C5(H5), C8(H8), C12(H12), C15(H15), C16(H16),
 C17(H17), C18(H18), C19(H19), C21(H21), C22(H22), C23(H23), C24(H24), C25(H25),
  C27(H27), C28(H28), C30(H30), C31(H31)
2.b Idealised Me refined as rotating group:
 C32(H32A,H32B,H32C), C33(H33A,H33B,H33C)
;

loop_
_space_group_symop_id
_space_group_symop_operation_xyz
1 'x, y, z'
2 '-x, -y, -z'

loop_
_atom_site_label
_atom_site_type_symbol
_atom_site_fract_x
_atom_site_fract_y
_atom_site_fract_z
_atom_site_U_iso_or_equiv
_atom_site_adp_type
_atom_site_occupancy
_atom_site_symmetry_multiplicity
_atom_site_calc_flag
_atom_site_refinement_flags
N1 N 0.49415(14) 0.87532(14) 0.40988(12) 0.0310(3) Uani 1 1 d .
C1 C 0.61655(16) 0.87226(15) 0.44609(14) 0.0289(3) Uani 1 1 d .
C2 C 0.64962(19) 0.83556(17) 0.56287(15) 0.0359(4) Uani 1 1 d .
H2 H 0.5851 0.8065 0.6314 0.043 Uiso 1 1 calc R
C3 C 0.7821(2) 0.8444(2) 0.57174(16) 0.0430(4) Uani 1 1 d .
H3 H 0.8075 0.8201 0.6482 0.052 Uiso 1 1 calc R
C4 C 0.87986(19) 0.8892(2) 0.46875(17) 0.0422(4) Uani 1 1 d .
H4 H 0.9685 0.8934 0.4782 0.051 Uiso 1 1 calc R
C5 C 0.84653(17) 0.92708(18) 0.35330(15) 0.0340(4) Uani 1 1 d .
H5 H 0.9116 0.9581 0.2853 0.041 Uiso 1 1 calc R
C6 C 0.71345(16) 0.91782(15) 0.34082(13) 0.0266(3) Uani 1 1 d .
C7 C 0.64382(15) 0.94806(15) 0.23825(13) 0.0250(3) Uani 1 1 d .
C8 C 0.51156(16) 0.92170(16) 0.28538(14) 0.0288(3) Uani 1 1 d .
H8 H 0.4432 0.9337 0.2393 0.035 Uiso 1 1 calc R
C9 C 0.70339(14) 0.99337(15) 0.10955(13) 0.0244(3) Uani 1 1 d .
C10 C 0.67175(14) 1.12286(15) 0.01941(14) 0.0251(3) Uani 1 1 d .
C11 C 0.74145(14) 1.13782(15) -0.09122(13) 0.0249(3) Uani 1 1 d .
C12 C 0.82677(14) 1.01632(15) -0.07762(13) 0.0250(3) Uani 1 1 d .
H12 H 0.8871 0.9996 -0.1373 0.030 Uiso 1 1 calc R
C13 C 0.79297(14) 0.92799(15) 0.05354(13) 0.0239(3) Uani 1 1 d .
C14 C 0.57938(14) 1.21685(14) 0.05710(13) 0.0236(3) Uani 1 1 d .
C15 C 0.44579(15) 1.21843(16) 0.04219(14) 0.0285(3) Uani 1 1 d .
H15 H 0.4154 1.1623 0.0062 0.034 Uiso 1 1 calc R
C16 C 0.35761(16) 1.30306(17) 0.08048(15) 0.0306(3) Uani 1 1 d .
H16 H 0.2688 1.3031 0.0704 0.037 Uiso 1 1 calc R
C17 C 0.40254(16) 1.38728(16) 0.13374(14) 0.0291(3) Uani 1 1 d .
H17 H 0.3440 1.4444 0.1590 0.035 Uiso 1 1 calc R
C18 C 0.53468(16) 1.38634(16) 0.14925(14) 0.0297(3) Uani 1 1 d .
H18 H 0.5647 1.4429 0.1849 0.036 Uiso 1 1 calc R
C19 C 0.62273(15) 1.30102(16) 0.11172(13) 0.0273(3) Uani 1 1 d .
H19 H 0.7111 1.3003 0.1232 0.033 Uiso 1 1 calc R
C20 C 0.74711(16) 1.25102(15) -0.20748(13) 0.0270(3) Uani 1 1 d .
C21 C 0.64075(18) 1.33715(17) -0.23714(15) 0.0335(4) Uani 1 1 d .
H21 H 0.5619 1.3222 -0.1829 0.040 Uiso 1 1 calc R
C22 C 0.6517(2) 1.44488(18) -0.34686(15) 0.0408(4) Uani 1 1 d .
H22 H 0.5805 1.5019 -0.3646 0.049 Uiso 1 1 calc R
C23 C 0.7674(2) 1.46819(18) -0.43002(15) 0.0411(4) Uani 1 1 d .
H23 H 0.7751 1.5417 -0.5023 0.049 Uiso 1 1 calc R
C24 C 0.8711(2) 1.38086(19) -0.40409(16) 0.0400(4) Uani 1 1 d .
H24 H 0.9478 1.3936 -0.4607 0.048 Uiso 1 1 calc R
C25 C 0.86157(17) 1.27432(18) -0.29425(15) 0.0335(4) Uani 1 1 d .
H25 H 0.9328 1.2171 -0.2779 0.040 Uiso 1 1 calc R
C26 C 0.84304(14) 0.79061(15) 0.10111(13) 0.0237(3) Uani 1 1 d .
C27 C 0.95993(14) 0.75371(16) 0.04224(14) 0.0265(3) Uani 1 1 d .
H27 H 1.0074 0.8179 -0.0258 0.032 Uiso 1 1 calc R
C28 C 1.00584(15) 0.62292(17) 0.08400(14) 0.0301(3) Uani 1 1 d .
H28 H 1.0843 0.6017 0.0439 0.036 Uiso 1 1 calc R
C29 C 0.93738(16) 0.52340(16) 0.18398(14) 0.0298(3) Uani 1 1 d .
C30 C 0.81925(16) 0.55883(16) 0.24105(14) 0.0290(3) Uani 1 1 d .
H30 H 0.7703 0.4934 0.3071 0.035 Uiso 1 1 calc R
C31 C 0.77347(15) 0.68927(16) 0.20135(14) 0.0272(3) Uani 1 1 d .
H31 H 0.6952 0.7099 0.2420 0.033 Uiso 1 1 calc R
C32 C 0.9896(2) 0.38252(19) 0.23361(17) 0.0413(4) Uani 1 1 d .
H32A H 1.0506 0.3802 0.2883 0.062 Uiso 1 1 calc R
H32B H 1.0346 0.3578 0.1679 0.062 Uiso 1 1 calc R
H32C H 0.9168 0.3202 0.2762 0.062 Uiso 1 1 calc R
C33 C 0.36957(18) 0.82511(19) 0.49045(17) 0.0400(4) Uani 1 1 d .
H33A H 0.3730 0.7292 0.5298 0.060 Uiso 1 1 calc R
H33B H 0.2973 0.8460 0.4442 0.060 Uiso 1 1 calc R
H33C H 0.3563 0.8671 0.5505 0.060 Uiso 1 1 calc R

loop_
_atom_site_aniso_label
_atom_site_aniso_U_11
_atom_site_aniso_U_22
_atom_site_aniso_U_33
_atom_site_aniso_U_23
_atom_site_aniso_U_13
_atom_site_aniso_U_12
N1 0.0340(7) 0.0285(7) 0.0276(7) -0.0099(5) 0.0046(5) -0.0025(5)
C1 0.0383(8) 0.0211(7) 0.0247(7) -0.0075(6) 0.0005(6) 0.0043(6)
C2 0.0524(10) 0.0287(8) 0.0222(8) -0.0061(6) -0.0012(7) 0.0096(7)
C3 0.0603(12) 0.0434(10) 0.0264(8) -0.0118(7) -0.0147(8) 0.0202(9)
C4 0.0407(9) 0.0530(11) 0.0381(10) -0.0200(8) -0.0149(8) 0.0160(8)
C5 0.0345(8) 0.0400(9) 0.0287(8) -0.0141(7) -0.0048(6) 0.0083(7)
C6 0.0336(8) 0.0236(7) 0.0220(7) -0.0086(6) -0.0020(6) 0.0054(6)
C7 0.0285(7) 0.0229(7) 0.0242(7) -0.0098(6) -0.0021(6) 0.0026(5)
C8 0.0324(8) 0.0273(7) 0.0276(8) -0.0120(6) -0.0017(6) 0.0005(6)
C9 0.0245(7) 0.0260(7) 0.0239(7) -0.0107(6) -0.0028(5) -0.0008(5)
C10 0.0253(7) 0.0256(7) 0.0254(7) -0.0102(6) -0.0036(6) -0.0012(6)
C11 0.0259(7) 0.0255(7) 0.0245(7) -0.0103(6) -0.0029(5) -0.0012(6)
C12 0.0260(7) 0.0266(7) 0.0222(7) -0.0096(6) 0.0000(5) -0.0005(6)
C13 0.0247(7) 0.0266(7) 0.0218(7) -0.0105(6) -0.0024(5) -0.0018(6)
C14 0.0260(7) 0.0218(7) 0.0203(7) -0.0054(5) 0.0004(5) -0.0010(5)
C15 0.0292(8) 0.0303(8) 0.0281(8) -0.0132(6) -0.0030(6) -0.0007(6)
C16 0.0281(7) 0.0338(8) 0.0300(8) -0.0119(7) -0.0030(6) 0.0022(6)
C17 0.0368(8) 0.0265(8) 0.0216(7) -0.0075(6) 0.0004(6) 0.0035(6)
C18 0.0390(8) 0.0269(8) 0.0229(7) -0.0098(6) -0.0008(6) -0.0017(6)
C19 0.0292(7) 0.0289(8) 0.0223(7) -0.0076(6) -0.0020(6) -0.0024(6)
C20 0.0352(8) 0.0252(7) 0.0224(7) -0.0108(6) -0.0031(6) -0.0027(6)
C21 0.0459(9) 0.0295(8) 0.0255(8) -0.0121(7) -0.0022(7) 0.0066(7)
C22 0.0666(12) 0.0302(9) 0.0270(8) -0.0119(7) -0.0095(8) 0.0137(8)
C23 0.0706(13) 0.0279(8) 0.0225(8) -0.0069(7) -0.0041(8) -0.0048(8)
C24 0.0507(10) 0.0382(9) 0.0270(8) -0.0093(7) 0.0031(7) -0.0109(8)
C25 0.0364(8) 0.0344(9) 0.0274(8) -0.0092(7) -0.0007(6) -0.0043(7)
C26 0.0242(7) 0.0270(7) 0.0229(7) -0.0119(6) -0.0055(5) 0.0011(5)
C27 0.0244(7) 0.0314(8) 0.0251(7) -0.0121(6) -0.0023(6) -0.0002(6)
C28 0.0267(7) 0.0363(8) 0.0303(8) -0.0157(7) -0.0040(6) 0.0069(6)
C29 0.0357(8) 0.0305(8) 0.0270(7) -0.0132(6) -0.0099(6) 0.0083(6)
C30 0.0342(8) 0.0282(8) 0.0234(7) -0.0082(6) -0.0029(6) 0.0016(6)
C31 0.0274(7) 0.0299(8) 0.0248(7) -0.0113(6) -0.0011(6) 0.0020(6)
C32 0.0501(10) 0.0392(10) 0.0344(9) -0.0130(8) -0.0090(8) 0.0189(8)
C33 0.0415(10) 0.0356(9) 0.0381(9) -0.0138(8) 0.0127(7) -0.0097(7)

loop_
_atom_type_symbol
_atom_type_description
_atom_type_scat_dispersion_real
_atom_type_scat_dispersion_imag
_atom_type_scat_source
C C 0.0181 0.0091 'International Tables Vol C Tables 4.2.6.8 and 6.1.1.4'
H H 0.0000 0.0000 'International Tables Vol C Tables 4.2.6.8 and 6.1.1.4'
N N 0.0311 0.0180 'International Tables Vol C Tables 4.2.6.8 and 6.1.1.4'

loop_
_geom_angle_atom_site_label_1
_geom_angle_atom_site_label_2
_geom_angle_atom_site_label_3
_geom_angle
C1 N1 C33 125.38(14)
C8 N1 C1 108.37(13)
C8 N1 C33 125.99(15)
N1 C1 C2 129.72(15)
N1 C1 C6 108.06(13)
C2 C1 C6 122.21(16)
C1 C2 H2 121.5
C3 C2 C1 116.94(16)
C3 C2 H2 121.5
C2 C3 H3 119.1
C2 C3 C4 121.85(16)
C4 C3 H3 119.1
C3 C4 H4 119.5
C5 C4 C3 121.03(17)
C5 C4 H4 119.5
C4 C5 H5 120.6
C4 C5 C6 118.72(16)
C6 C5 H5 120.6
C1 C6 C7 106.84(14)
C5 C6 C1 119.24(14)
C5 C6 C7 133.91(14)
C6 C7 C9 126.73(14)
C8 C7 C6 105.98(13)
C8 C7 C9 127.26(14)
N1 C8 C7 110.74(14)
N1 C8 H8 124.6
C7 C8 H8 124.6
C7 C9 C10 122.97(13)
C13 C9 C7 127.87(14)
C13 C9 C10 109.16(13)
C9 C10 C14 120.42(13)
C11 C10 C9 109.91(13)
C11 C10 C14 129.62(14)
C10 C11 C12 107.88(13)
C10 C11 C20 130.06(14)
C20 C11 C12 121.96(13)
C11 C12 H12 127.5
C13 C12 C11 104.91(12)
C13 C12 H12 127.5
C9 C13 C12 108.09(13)
C9 C13 C26 129.53(13)
C26 C13 C12 122.10(13)
C15 C14 C10 120.29(13)
C19 C14 C10 120.91(13)
C19 C14 C15 118.76(14)
C14 C15 H15 119.6
C16 C15 C14 120.77(14)
C16 C15 H15 119.6
C15 C16 H16 120.1
C17 C16 C15 119.82(15)
C17 C16 H16 120.1
C16 C17 H17 120.0
C18 C17 C16 119.92(14)
C18 C17 H17 120.0
C17 C18 H18 119.9
C17 C18 C19 120.29(14)
C19 C18 H18 119.9
C14 C19 C18 120.45(14)
C14 C19 H19 119.8
C18 C19 H19 119.8
C21 C20 C11 122.72(14)
C25 C20 C11 119.81(15)
C25 C20 C21 117.46(15)
C20 C21 H21 119.6
C22 C21 C20 120.76(16)
C22 C21 H21 119.6
C21 C22 H22 119.6
C23 C22 C21 120.73(17)
C23 C22 H22 119.6
C22 C23 H23 120.4
C24 C23 C22 119.12(16)
C24 C23 H23 120.4
C23 C24 H24 119.8
C23 C24 C25 120.45(17)
C25 C24 H24 119.8
C20 C25 H25 119.3
C24 C25 C20 121.41(17)
C24 C25 H25 119.3
C27 C26 C13 120.61(14)
C31 C26 C13 122.16(13)
C31 C26 C27 117.12(14)
C26 C27 H27 119.4
C28 C27 C26 121.14(15)
C28 C27 H27 119.4
C27 C28 H28 119.3
C29 C28 C27 121.50(14)
C29 C28 H28 119.3
C28 C29 C30 117.56(14)
C28 C29 C32 121.93(15)
C30 C29 C32 120.48(15)
C29 C30 H30 119.3
C31 C30 C29 121.47(15)
C31 C30 H30 119.3
C26 C31 H31 119.4
C30 C31 C26 121.19(14)
C30 C31 H31 119.4
C29 C32 H32A 109.5
C29 C32 H32B 109.5
C29 C32 H32C 109.5
H32A C32 H32B 109.5
H32A C32 H32C 109.5
H32B C32 H32C 109.5
N1 C33 H33A 109.5
N1 C33 H33B 109.5
N1 C33 H33C 109.5
H33A C33 H33B 109.5
H33A C33 H33C 109.5
H33B C33 H33C 109.5

loop_
_geom_bond_atom_site_label_1
_geom_bond_atom_site_label_2
_geom_bond_distance
N1 C1 1.375(2)
N1 C8 1.373(2)
N1 C33 1.457(2)
C1 C2 1.398(2)
C1 C6 1.416(2)
C2 H2 0.9300
C2 C3 1.377(3)
C3 H3 0.9300
C3 C4 1.402(3)
C4 H4 0.9300
C4 C5 1.383(2)
C5 H5 0.9300
C5 C6 1.395(2)
C6 C7 1.440(2)
C7 C8 1.374(2)
C7 C9 1.471(2)
C8 H8 0.9300
C9 C10 1.476(2)
C9 C13 1.365(2)
C10 C11 1.357(2)
C10 C14 1.487(2)
C11 C12 1.506(2)
C11 C20 1.473(2)
C12 H12 0.9300
C12 C13 1.503(2)
C13 C26 1.471(2)
C14 C15 1.397(2)
C14 C19 1.391(2)
C15 H15 0.9300
C15 C16 1.391(2)
C16 H16 0.9300
C16 C17 1.386(2)
C17 H17 0.9300
C17 C18 1.384(2)
C18 H18 0.9300
C18 C19 1.392(2)
C19 H19 0.9300
C20 C21 1.400(2)
C20 C25 1.399(2)
C21 H21 0.9300
C21 C22 1.391(2)
C22 H22 0.9300
C22 C23 1.386(3)
C23 H23 0.9300
C23 C24 1.380(3)
C24 H24 0.9300
C24 C25 1.386(2)
C25 H25 0.9300
C26 C27 1.405(2)
C26 C31 1.401(2)
C27 H27 0.9300
C27 C28 1.390(2)
C28 H28 0.9300
C28 C29 1.386(2)
C29 C30 1.398(2)
C29 C32 1.513(2)
C30 H30 0.9300
C30 C31 1.386(2)
C31 H31 0.9300
C32 H32A 0.9600
C32 H32B 0.9600
C32 H32C 0.9600
C33 H33A 0.9600
C33 H33B 0.9600
C33 H33C 0.9600

loop_
_geom_torsion_atom_site_label_1
_geom_torsion_atom_site_label_2
_geom_torsion_atom_site_label_3
_geom_torsion_atom_site_label_4
_geom_torsion
N1 C1 C2 C3 -179.00(16)
N1 C1 C6 C5 178.54(14)
N1 C1 C6 C7 -0.38(17)
C1 N1 C8 C7 0.70(18)
C1 C2 C3 C4 0.5(3)
C1 C6 C7 C8 0.78(16)
C1 C6 C7 C9 -177.28(14)
C2 C1 C6 C5 -0.2(2)
C2 C1 C6 C7 -179.12(14)
C2 C3 C4 C5 0.3(3)
C3 C4 C5 C6 -1.1(3)
C4 C5 C6 C1 1.0(2)
C4 C5 C6 C7 179.60(17)
C5 C6 C7 C8 -177.91(17)
C5 C6 C7 C9 4.0(3)
C6 C1 C2 C3 -0.6(2)
C6 C7 C8 N1 -0.92(17)
C6 C7 C9 C10 -120.22(17)
C6 C7 C9 C13 59.9(2)
C7 C9 C10 C11 179.81(13)
C7 C9 C10 C14 2.0(2)
C7 C9 C13 C12 -178.48(14)
C7 C9 C13 C26 7.6(3)
C8 N1 C1 C2 178.44(16)
C8 N1 C1 C6 -0.17(17)
C8 C7 C9 C10 62.1(2)
C8 C7 C9 C13 -117.80(19)
C9 C7 C8 N1 177.14(14)
C9 C10 C11 C12 -1.20(16)
C9 C10 C11 C20 -177.54(14)
C9 C10 C14 C15 -97.80(17)
C9 C10 C14 C19 79.83(18)
C9 C13 C26 C27 -162.61(15)
C9 C13 C26 C31 21.3(2)
C10 C9 C13 C12 1.60(16)
C10 C9 C13 C26 -172.37(13)
C10 C11 C12 C13 2.08(15)
C10 C11 C20 C21 -29.0(2)
C10 C11 C20 C25 152.10(16)
C10 C14 C15 C16 178.05(14)
C10 C14 C19 C18 -178.48(14)
C11 C10 C14 C15 84.9(2)
C11 C10 C14 C19 -97.45(19)
C11 C12 C13 C9 -2.24(15)
C11 C12 C13 C26 172.26(12)
C11 C20 C21 C22 178.41(15)
C11 C20 C25 C24 -179.22(15)
C12 C11 C20 C21 155.11(15)
C12 C11 C20 C25 -23.8(2)
C12 C13 C26 C27 24.2(2)
C12 C13 C26 C31 -151.88(14)
C13 C9 C10 C11 -0.26(17)
C13 C9 C10 C14 -178.03(13)
C13 C26 C27 C28 -177.83(13)
C13 C26 C31 C30 176.85(13)
C14 C10 C11 C12 176.31(14)
C14 C10 C11 C20 0.0(3)
C14 C15 C16 C17 0.2(2)
C15 C14 C19 C18 -0.8(2)
C15 C16 C17 C18 -0.4(2)
C16 C17 C18 C19 -0.1(2)
C17 C18 C19 C14 0.7(2)
C19 C14 C15 C16 0.4(2)
C20 C11 C12 C13 178.79(13)
C20 C21 C22 C23 0.9(3)
C21 C20 C25 C24 1.8(2)
C21 C22 C23 C24 1.7(3)
C22 C23 C24 C25 -2.5(3)
C23 C24 C25 C20 0.8(3)
C25 C20 C21 C22 -2.6(2)
C26 C27 C28 C29 1.0(2)
C27 C26 C31 C30 0.7(2)
C27 C28 C29 C30 0.6(2)
C27 C28 C29 C32 -177.16(15)
C28 C29 C30 C31 -1.5(2)
C29 C30 C31 C26 0.9(2)
C31 C26 C27 C28 -1.6(2)
C32 C29 C30 C31 176.27(15)
C33 N1 C1 C2 -7.1(3)
C33 N1 C1 C6 174.28(14)
C33 N1 C8 C7 -173.71(15)
